data_7054011
loop_
_publ_author_name
'Dey, Soumyajit'
'Ikbal, Sk Asif'
'Rath, Sankar Prasad'

_publ_section_title
;
 Self-assembly of cobalt(ii) and zinc(ii) tetranitrooctaethylporphyrin via
 bidentate axial ligands: synthesis, structure, surface morphology and
 effect of axial coordination
;
_journal_issue 4
_journal_name_full 'New Journal of Chemistry'
_journal_page_first 1458
_journal_paper_doi 10.1039/c3nj01248d
_journal_volume 38
_journal_year 2014
_chemical_formula_sum 'C84 H90 N20 O16 Zn2'
_chemical_formula_weight 1766.50
_chemical_name_systematic
; 
 ? 
;
_space_group_IT_number 2
_symmetry_cell_setting triclinic
_symmetry_space_group_name_Hall '-P 1'
_symmetry_space_group_name_H-M 'P -1'
_atom_sites_solution_hydrogens geom
_atom_sites_solution_primary direct
_atom_sites_solution_secondary difmap
_audit_creation_method SHELXL-97
_cell_angle_alpha 69.774(4)
_cell_angle_beta 66.261(4)
_cell_angle_gamma 85.852(4)
_cell_formula_units_Z 1
_cell_length_a 12.924(3)
_cell_length_b 13.663(3)
_cell_length_c 13.678(3)
_cell_measurement_reflns_used 999
_cell_measurement_temperature 100(2)
_cell_measurement_theta_max 27.6
_cell_measurement_theta_min 2.8
_cell_volume 2068.3(8)
_computing_cell_refinement 'Bruker SAINT'
_computing_data_collection 'Bruker APEX'
_computing_data_reduction 'Bruker SAINT'
_computing_molecular_graphics 'SHELXL 5.1, XP (Sheldrick, 1994)'
_computing_publication_material SHELXS-97
_computing_structure_refinement 'SHELXS-97 (Sheldrick, 2008)'
_computing_structure_solution 'SHELXS-97 (Sheldrick, 2008)'
_diffrn_ambient_temperature 100(2)
_diffrn_measured_fraction_theta_full 0.964
_diffrn_measured_fraction_theta_max 0.964
_diffrn_measurement_device_type 'Bruker SMART APEX'
_diffrn_measurement_method \w
_diffrn_radiation_monochromator graphite
_diffrn_radiation_source 'fine-focus sealed tube'
_diffrn_radiation_type MoK\a
_diffrn_radiation_wavelength 0.71073
_diffrn_reflns_av_R_equivalents 0.0360
_diffrn_reflns_av_sigmaI/netI 0.0728
_diffrn_reflns_limit_h_max 15
_diffrn_reflns_limit_h_min -8
_diffrn_reflns_limit_k_max 16
_diffrn_reflns_limit_k_min -16
_diffrn_reflns_limit_l_max 16
_diffrn_reflns_limit_l_min -16
_diffrn_reflns_number 10632
_diffrn_reflns_theta_full 25.00
_diffrn_reflns_theta_max 25.25
_diffrn_reflns_theta_min 2.26
_diffrn_standards_number 0
_exptl_absorpt_coefficient_mu 0.660
_exptl_absorpt_correction_T_max 0.9369
_exptl_absorpt_correction_T_min 0.9075
_exptl_absorpt_correction_type multi-scan
_exptl_absorpt_process_details 'SADABS 2.05 (Sheldrick, 2002)'
_exptl_crystal_colour 'dark brown'
_exptl_crystal_density_diffrn 1.418
_exptl_crystal_density_method 'not measured'
_exptl_crystal_description block
_exptl_crystal_F_000 922
_exptl_crystal_size_max 0.15
_exptl_crystal_size_mid 0.12
_exptl_crystal_size_min 0.10
_refine_diff_density_max 1.205
_refine_diff_density_min -0.525
_refine_diff_density_rms 0.118
_refine_ls_extinction_method none
_refine_ls_goodness_of_fit_ref 1.065
_refine_ls_hydrogen_treatment constr
_refine_ls_matrix_type full
_refine_ls_number_parameters 558
_refine_ls_number_reflns 7237
_refine_ls_number_restraints 0
_refine_ls_restrained_S_all 1.065
_refine_ls_R_factor_all 0.0799
_refine_ls_R_factor_gt 0.0676
_refine_ls_shift/su_max 0.000
_refine_ls_shift/su_mean 0.000
_refine_ls_structure_factor_coef Fsqd
_refine_ls_weighting_details 'calc w=1/[\s^2^(Fo^2^)+(0.0795P)^2^+9.8271P] where P=(Fo^2^+2Fc^2^)/3'
_refine_ls_weighting_scheme calc
_refine_ls_wR_factor_gt 0.1885
_refine_ls_wR_factor_ref 0.1974
_reflns_number_gt 5945
_reflns_number_total 7237
_reflns_threshold_expression >2sigma(I)
_cod_data_source_file c3nj01248d.txt
_cod_data_source_block 5novc
_cod_depositor_comments
;
The following automatic conversions were performed:

'_symmetry_cell_setting' value 'Triclinic' changed to 'triclinic'
according to
/usr/data/users/saulius/crontab/automatic-downloads/current/RSC/lib/dictionaries/cif_core.dic
dictionary named 'cif_core.dic' version 2.4.2 from 2011-04-26.

Automatic conversion script
Id: cif_fix_values 2281 2013-09-26 08:29:07Z andrius 
;
_cod_database_code 7054011

loop_
_symmetry_equiv_pos_as_xyz
'x, y, z'
'-x, -y, -z'

loop_
_atom_site_label
_atom_site_type_symbol
_atom_site_fract_x
_atom_site_fract_y
_atom_site_fract_z
_atom_site_U_iso_or_equiv
_atom_site_adp_type
_atom_site_occupancy
_atom_site_symmetry_multiplicity
_atom_site_calc_flag
_atom_site_refinement_flags
Zn1 Zn 0.83049(5) 0.17776(4) 0.77490(4) 0.01539(18) Uani 1 1 d .
O1 O 1.1334(3) 0.5000(3) 0.4342(3) 0.0264(8) Uani 1 1 d .
O2 O 1.2266(3) 0.4437(3) 0.5415(3) 0.0252(8) Uani 1 1 d .
O3 O 0.9277(3) 0.2560(3) 1.1063(3) 0.0293(9) Uani 1 1 d .
O4 O 0.7443(3) 0.2448(3) 1.1677(3) 0.0288(9) Uani 1 1 d .
O5 O 0.5128(3) -0.1366(3) 1.1109(3) 0.0261(8) Uani 1 1 d .
O6 O 0.6259(3) -0.2297(3) 1.0169(3) 0.0255(8) Uani 1 1 d .
O7 O 0.8546(3) -0.0002(3) 0.4556(3) 0.0260(8) Uani 1 1 d .
O8 O 0.8382(3) 0.1648(3) 0.3756(3) 0.0283(9) Uani 1 1 d .
N1 N 0.9381(3) 0.2223(3) 0.6036(3) 0.0159(8) Uani 1 1 d .
N2 N 0.9333(3) 0.2724(3) 0.7961(3) 0.0153(8) Uani 1 1 d .
N3 N 0.7769(3) 0.0911(3) 0.9475(3) 0.0159(8) Uani 1 1 d .
N4 N 0.7668(3) 0.0538(3) 0.7552(3) 0.0167(8) Uani 1 1 d .
N5 N 1.1447(4) 0.4392(3) 0.5190(3) 0.0197(9) Uani 1 1 d .
N6 N 0.8400(4) 0.2405(3) 1.0986(3) 0.0202(9) Uani 1 1 d .
N7 N 0.5987(4) -0.1462(3) 1.0322(3) 0.0194(9) Uani 1 1 d .
N8 N 0.8466(3) 0.0911(3) 0.4539(3) 0.0196(9) Uani 1 1 d .
N9 N 0.7052(3) 0.2851(3) 0.7676(3) 0.0181(9) Uani 1 1 d .
N10 N 0.5062(4) 0.4912(4) 0.5515(4) 0.0327(11) Uani 1 1 d .
C1 C 0.9405(4) 0.1756(4) 0.5285(4) 0.0173(10) Uani 1 1 d .
C2 C 1.0495(4) 0.2033(4) 0.4294(4) 0.0181(10) Uani 1 1 d .
C3 C 1.1099(4) 0.2712(4) 0.4445(4) 0.0190(10) Uani 1 1 d .
C4 C 1.0360(4) 0.2850(4) 0.5517(4) 0.0167(10) Uani 1 1 d .
C5 C 1.0557(4) 0.3552(4) 0.5995(4) 0.0171(10) Uani 1 1 d .
C6 C 1.0007(4) 0.3571(4) 0.7103(4) 0.0149(9) Uani 1 1 d .
C7 C 1.0029(4) 0.4409(4) 0.7528(4) 0.0199(10) Uani 1 1 d .
C8 C 0.9379(4) 0.4022(4) 0.8673(4) 0.0179(10) Uani 1 1 d .
C9 C 0.9005(4) 0.2945(4) 0.8936(4) 0.0166(10) Uani 1 1 d .
C10 C 0.8486(4) 0.2151(4) 0.9992(4) 0.0178(10) Uani 1 1 d .
C11 C 0.8065(4) 0.1137(4) 1.0233(4) 0.0170(10) Uani 1 1 d .
C12 C 0.7846(4) 0.0220(4) 1.1252(4) 0.0187(10) Uani 1 1 d .
C13 C 0.7379(4) -0.0557(4) 1.1104(4) 0.0184(10) Uani 1 1 d .
C14 C 0.7298(4) -0.0099(4) 1.0003(4) 0.0156(10) Uani 1 1 d .
C15 C 0.6747(4) -0.0522(4) 0.9521(4) 0.0167(10) Uani 1 1 d .
C16 C 0.6810(4) -0.0178(4) 0.8407(4) 0.0161(10) Uani 1 1 d .
C17 C 0.6087(4) -0.0495(4) 0.7962(4) 0.0187(10) Uani 1 1 d .
C18 C 0.6562(4) 0.0031(4) 0.6811(4) 0.0184(10) Uani 1 1 d .
C19 C 0.7581(4) 0.0628(4) 0.6557(4) 0.0180(10) Uani 1 1 d .
C20 C 0.8476(4) 0.1125(4) 0.5518(4) 0.0190(10) Uani 1 1 d .
C21 C 1.0965(4) 0.1571(4) 0.3362(4) 0.0205(11) Uani 1 1 d .
H21A H 1.0478 0.0936 0.3588 0.025 Uiso 1 1 calc R
H21B H 1.1730 0.1349 0.3295 0.025 Uiso 1 1 calc R
C22 C 1.1053(5) 0.2300(4) 0.2197(4) 0.0261(12) Uani 1 1 d .
H22A H 1.1340 0.1929 0.1652 0.039 Uiso 1 1 calc R
H22B H 1.1572 0.2911 0.1939 0.039 Uiso 1 1 calc R
H22C H 1.0301 0.2528 0.2250 0.039 Uiso 1 1 calc R
C23 C 1.2344(4) 0.3061(4) 0.3762(4) 0.0218(11) Uani 1 1 d .
H23A H 1.2450 0.3829 0.3537 0.026 Uiso 1 1 calc R
H23B H 1.2612 0.2887 0.3058 0.026 Uiso 1 1 calc R
C24 C 1.3052(5) 0.2534(5) 0.4441(5) 0.0293(12) Uani 1 1 d .
H24A H 1.3847 0.2808 0.3990 0.044 Uiso 1 1 calc R
H24B H 1.2995 0.1777 0.4614 0.044 Uiso 1 1 calc R
H24C H 1.2769 0.2682 0.5153 0.044 Uiso 1 1 calc R
C25 C 1.0605(5) 0.5503(4) 0.6887(4) 0.0227(11) Uani 1 1 d .
H25A H 1.0060 0.6009 0.7123 0.027 Uiso 1 1 calc R
H25B H 1.0830 0.5665 0.6061 0.027 Uiso 1 1 calc R
C26 C 1.1656(5) 0.5632(4) 0.7099(5) 0.0309(13) Uani 1 1 d .
H26A H 1.1977 0.6359 0.6700 0.046 Uiso 1 1 calc R
H26B H 1.2221 0.5168 0.6815 0.046 Uiso 1 1 calc R
H26C H 1.1441 0.5450 0.7918 0.046 Uiso 1 1 calc R
C27 C 0.9005(5) 0.4671(4) 0.9435(4) 0.0228(11) Uani 1 1 d .
H27A H 0.9476 0.5343 0.9042 0.027 Uiso 1 1 calc R
H27B H 0.9122 0.4297 1.0140 0.027 Uiso 1 1 calc R
C28 C 0.7741(5) 0.4891(5) 0.9750(5) 0.0326(13) Uani 1 1 d .
H28A H 0.7543 0.5357 1.0195 0.049 Uiso 1 1 calc R
H28B H 0.7267 0.4231 1.0202 0.049 Uiso 1 1 calc R
H28C H 0.7613 0.5225 0.9053 0.049 Uiso 1 1 calc R
C29 C 0.8235(4) 0.0089(4) 1.2189(4) 0.0218(11) Uani 1 1 d .
H29A H 0.7811 -0.0531 1.2856 0.026 Uiso 1 1 calc R
H29B H 0.8063 0.0711 1.2425 0.026 Uiso 1 1 calc R
C30 C 0.9509(5) -0.0047(5) 1.1808(5) 0.0296(13) Uani 1 1 d .
H30A H 0.9735 -0.0103 1.2427 0.044 Uiso 1 1 calc R
H30B H 0.9931 0.0559 1.1138 0.044 Uiso 1 1 calc R
H30C H 0.9675 -0.0684 1.1614 0.044 Uiso 1 1 calc R
C31 C 0.7174(4) -0.1695(4) 1.1854(4) 0.0227(11) Uani 1 1 d .
H31A H 0.6430 -0.1973 1.1970 0.027 Uiso 1 1 calc R
H31B H 0.7143 -0.1754 1.2607 0.027 Uiso 1 1 calc R
C32 C 0.8098(5) -0.2356(4) 1.1342(5) 0.0312(13) Uani 1 1 d .
H32A H 0.7926 -0.3087 1.1852 0.047 Uiso 1 1 calc R
H32B H 0.8832 -0.2097 1.1246 0.047 Uiso 1 1 calc R
H32C H 0.8126 -0.2306 1.0599 0.047 Uiso 1 1 calc R
C33 C 0.5013(4) -0.1203(4) 0.8592(4) 0.0223(11) Uani 1 1 d .
H33A H 0.4437 -0.0863 0.8306 0.027 Uiso 1 1 calc R
H33B H 0.4720 -0.1294 0.9410 0.027 Uiso 1 1 calc R
C34 C 0.5165(5) -0.2277(4) 0.8469(4) 0.0255(12) Uani 1 1 d .
H34A H 0.4433 -0.2691 0.8880 0.038 Uiso 1 1 calc R
H34B H 0.5703 -0.2636 0.8787 0.038 Uiso 1 1 calc R
H34C H 0.5457 -0.2195 0.7662 0.038 Uiso 1 1 calc R
C35 C 0.6002(5) 0.0099(4) 0.6008(4) 0.0239(11) Uani 1 1 d .
H35A H 0.5385 -0.0465 0.6380 0.029 Uiso 1 1 calc R
H35B H 0.6566 -0.0008 0.5313 0.029 Uiso 1 1 calc R
C36 C 0.5516(6) 0.1156(5) 0.5677(6) 0.0429(16) Uani 1 1 d .
H36A H 0.5143 0.1166 0.5177 0.064 Uiso 1 1 calc R
H36B H 0.6131 0.1714 0.5277 0.064 Uiso 1 1 calc R
H36C H 0.4963 0.1267 0.6364 0.064 Uiso 1 1 calc R
C37 C 0.6603(4) 0.3307(4) 0.8458(4) 0.0242(11) Uani 1 1 d .
H37A H 0.6827 0.3113 0.9077 0.029 Uiso 1 1 calc R
C38 C 0.5820(5) 0.4054(4) 0.8401(5) 0.0315(13) Uani 1 1 d .
H38A H 0.5516 0.4363 0.8974 0.038 Uiso 1 1 calc R
C39 C 0.5494(5) 0.4340(4) 0.7518(5) 0.0324(13) Uani 1 1 d .
H39A H 0.4968 0.4857 0.7460 0.039 Uiso 1 1 calc R
C40 C 0.5945(4) 0.3859(4) 0.6694(4) 0.0241(11) Uani 1 1 d .
C41 C 0.5666(5) 0.4151(4) 0.5712(5) 0.0297(12) Uani 1 1 d .
H41A H 0.5937 0.3768 0.5206 0.036 Uiso 1 1 calc R
C42 C 0.6723(4) 0.3119(4) 0.6810(4) 0.0189(10) Uani 1 1 d .
H42A H 0.7034 0.2791 0.6256 0.023 Uiso 1 1 calc R

loop_
_atom_site_aniso_label
_atom_site_aniso_U_11
_atom_site_aniso_U_22
_atom_site_aniso_U_33
_atom_site_aniso_U_23
_atom_site_aniso_U_13
_atom_site_aniso_U_12
Zn1 0.0168(3) 0.0167(3) 0.0137(3) -0.0057(2) -0.0066(2) 0.0005(2)
O1 0.030(2) 0.0235(19) 0.0216(19) -0.0034(16) -0.0091(17) -0.0019(16)
O2 0.0196(19) 0.027(2) 0.0260(19) -0.0091(16) -0.0057(16) -0.0050(15)
O3 0.034(2) 0.036(2) 0.026(2) -0.0111(17) -0.0182(18) -0.0027(18)
O4 0.033(2) 0.035(2) 0.0208(19) -0.0145(17) -0.0094(18) 0.0077(17)
O5 0.0208(19) 0.032(2) 0.0217(19) -0.0095(16) -0.0037(16) -0.0017(16)
O6 0.027(2) 0.0185(18) 0.029(2) -0.0058(16) -0.0115(17) -0.0010(15)
O7 0.035(2) 0.0222(19) 0.0249(19) -0.0130(16) -0.0123(17) 0.0008(16)
O8 0.042(2) 0.025(2) 0.0225(19) -0.0044(16) -0.0211(18) 0.0018(17)
N1 0.013(2) 0.019(2) 0.016(2) -0.0079(17) -0.0041(17) -0.0004(16)
N2 0.016(2) 0.016(2) 0.016(2) -0.0055(16) -0.0073(17) 0.0006(16)
N3 0.016(2) 0.017(2) 0.017(2) -0.0049(16) -0.0087(17) -0.0019(16)
N4 0.015(2) 0.018(2) 0.015(2) -0.0054(16) -0.0036(17) -0.0004(16)
N5 0.021(2) 0.019(2) 0.017(2) -0.0071(18) -0.0041(18) -0.0039(17)
N6 0.026(2) 0.020(2) 0.017(2) -0.0065(17) -0.0114(19) 0.0010(18)
N7 0.020(2) 0.019(2) 0.015(2) -0.0030(17) -0.0054(18) -0.0046(17)
N8 0.019(2) 0.024(2) 0.018(2) -0.0083(18) -0.0081(18) 0.0002(18)
N9 0.014(2) 0.020(2) 0.016(2) -0.0032(17) -0.0052(17) -0.0024(17)
N10 0.034(3) 0.036(3) 0.033(3) -0.007(2) -0.022(2) 0.006(2)
C1 0.018(2) 0.017(2) 0.016(2) -0.0029(19) -0.008(2) 0.0025(19)
C2 0.020(3) 0.018(2) 0.017(2) -0.005(2) -0.009(2) 0.003(2)
C3 0.020(3) 0.020(2) 0.013(2) -0.003(2) -0.006(2) 0.003(2)
C4 0.020(2) 0.016(2) 0.014(2) -0.0059(19) -0.006(2) 0.0027(19)
C5 0.017(2) 0.013(2) 0.017(2) -0.0031(19) -0.004(2) -0.0026(19)
C6 0.013(2) 0.015(2) 0.017(2) -0.0046(19) -0.0071(19) 0.0009(18)
C7 0.023(3) 0.020(3) 0.019(2) -0.007(2) -0.010(2) 0.001(2)
C8 0.022(3) 0.019(2) 0.018(2) -0.009(2) -0.013(2) 0.005(2)
C9 0.016(2) 0.022(2) 0.014(2) -0.007(2) -0.007(2) 0.002(2)
C10 0.016(2) 0.024(3) 0.017(2) -0.010(2) -0.007(2) 0.002(2)
C11 0.016(2) 0.022(2) 0.014(2) -0.008(2) -0.005(2) 0.0018(19)
C12 0.015(2) 0.024(3) 0.015(2) -0.006(2) -0.005(2) 0.005(2)
C13 0.015(2) 0.021(3) 0.013(2) -0.004(2) -0.0027(19) 0.003(2)
C14 0.013(2) 0.018(2) 0.013(2) -0.0041(19) -0.0019(19) -0.0021(19)
C15 0.014(2) 0.016(2) 0.018(2) -0.0045(19) -0.004(2) -0.0003(19)
C16 0.015(2) 0.016(2) 0.016(2) -0.0080(19) -0.003(2) 0.0006(19)
C17 0.015(2) 0.020(2) 0.021(2) -0.009(2) -0.006(2) 0.004(2)
C18 0.016(2) 0.020(2) 0.019(2) -0.009(2) -0.007(2) 0.003(2)
C19 0.018(2) 0.016(2) 0.022(2) -0.008(2) -0.009(2) 0.0041(19)
C20 0.022(3) 0.021(3) 0.017(2) -0.010(2) -0.009(2) 0.004(2)
C21 0.021(3) 0.021(3) 0.020(2) -0.010(2) -0.007(2) 0.003(2)
C22 0.027(3) 0.031(3) 0.019(3) -0.011(2) -0.006(2) 0.002(2)
C23 0.020(3) 0.026(3) 0.018(2) -0.010(2) -0.005(2) 0.000(2)
C24 0.020(3) 0.035(3) 0.037(3) -0.022(3) -0.009(2) 0.007(2)
C25 0.027(3) 0.014(2) 0.024(3) -0.005(2) -0.008(2) -0.001(2)
C26 0.033(3) 0.024(3) 0.036(3) -0.013(2) -0.010(3) -0.005(2)
C27 0.031(3) 0.021(3) 0.021(3) -0.012(2) -0.011(2) -0.001(2)
C28 0.032(3) 0.030(3) 0.033(3) -0.020(3) -0.003(3) 0.004(3)
C29 0.027(3) 0.024(3) 0.015(2) -0.005(2) -0.010(2) 0.006(2)
C30 0.030(3) 0.039(3) 0.031(3) -0.016(3) -0.022(3) 0.011(3)
C31 0.023(3) 0.022(3) 0.019(3) -0.004(2) -0.007(2) 0.001(2)
C32 0.035(3) 0.020(3) 0.036(3) -0.006(2) -0.016(3) 0.005(2)
C33 0.014(2) 0.031(3) 0.023(3) -0.013(2) -0.005(2) -0.002(2)
C34 0.024(3) 0.031(3) 0.021(3) -0.012(2) -0.004(2) -0.008(2)
C35 0.024(3) 0.030(3) 0.024(3) -0.012(2) -0.012(2) -0.001(2)
C36 0.048(4) 0.052(4) 0.053(4) -0.025(3) -0.041(4) 0.023(3)
C37 0.021(3) 0.027(3) 0.024(3) -0.011(2) -0.006(2) -0.001(2)
C38 0.029(3) 0.029(3) 0.031(3) -0.014(3) -0.005(3) 0.003(2)
C39 0.022(3) 0.022(3) 0.039(3) -0.003(2) -0.005(3) 0.005(2)
C40 0.015(3) 0.024(3) 0.022(3) 0.003(2) -0.005(2) -0.003(2)
C41 0.026(3) 0.031(3) 0.030(3) -0.007(2) -0.012(3) 0.002(2)
C42 0.016(2) 0.019(2) 0.019(2) -0.004(2) -0.006(2) 0.001(2)

loop_
_atom_type_symbol
_atom_type_description
_atom_type_scat_dispersion_real
_atom_type_scat_dispersion_imag
_atom_type_scat_source
C C 0.0033 0.0016 'International Tables Vol C Tables 4.2.6.8 and 6.1.1.4'
H H 0.0000 0.0000 'International Tables Vol C Tables 4.2.6.8 and 6.1.1.4'
N N 0.0061 0.0033 'International Tables Vol C Tables 4.2.6.8 and 6.1.1.4'
O O 0.0106 0.0060 'International Tables Vol C Tables 4.2.6.8 and 6.1.1.4'
Zn Zn 0.2839 1.4301 'International Tables Vol C Tables 4.2.6.8 and 6.1.1.4'

loop_
_geom_angle_atom_site_label_1
_geom_angle_atom_site_label_2
_geom_angle_atom_site_label_3
_geom_angle
_geom_angle_site_symmetry_3
N1 Zn1 N4 87.45(15) .
N1 Zn1 N3 155.71(16) .
N4 Zn1 N3 88.48(15) .
N1 Zn1 N2 89.13(15) .
N4 Zn1 N2 162.72(16) .
N3 Zn1 N2 87.70(15) .
N1 Zn1 N9 100.34(15) .
N4 Zn1 N9 101.61(16) .
N3 Zn1 N9 103.94(15) .
N2 Zn1 N9 95.67(15) .
C4 N1 C1 106.0(4) .
C4 N1 Zn1 125.8(3) .
C1 N1 Zn1 126.5(3) .
C9 N2 C6 106.3(4) .
C9 N2 Zn1 121.8(3) .
C6 N2 Zn1 123.6(3) .
C11 N3 C14 106.2(4) .
C11 N3 Zn1 125.9(3) .
C14 N3 Zn1 126.2(3) .
C16 N4 C19 106.2(4) .
C16 N4 Zn1 123.9(3) .
C19 N4 Zn1 121.9(3) .
O2 N5 O1 124.2(4) .
O2 N5 C5 116.9(4) .
O1 N5 C5 118.9(4) .
O3 N6 O4 124.6(4) .
O3 N6 C10 118.0(4) .
O4 N6 C10 117.3(4) .
O6 N7 O5 124.4(4) .
O6 N7 C15 117.7(4) .
O5 N7 C15 118.0(4) .
O8 N8 O7 124.1(4) .
O8 N8 C20 118.1(4) .
O7 N8 C20 117.8(4) .
C37 N9 C42 118.5(4) .
C37 N9 Zn1 121.2(3) .
C42 N9 Zn1 120.3(3) .
C41 N10 N10 111.4(6) 2_666
N1 C1 C20 120.6(4) .
N1 C1 C2 110.2(4) .
C20 C1 C2 129.2(4) .
C3 C2 C1 106.5(4) .
C3 C2 C21 124.6(4) .
C1 C2 C21 128.3(4) .
C2 C3 C4 105.7(4) .
C2 C3 C23 125.8(4) .
C4 C3 C23 127.4(4) .
N1 C4 C5 121.2(4) .
N1 C4 C3 111.3(4) .
C5 C4 C3 127.5(4) .
C6 C5 C4 129.5(4) .
C6 C5 N5 116.1(4) .
C4 C5 N5 114.3(4) .
N2 C6 C5 120.3(4) .
N2 C6 C7 110.6(4) .
C5 C6 C7 129.1(4) .
C8 C7 C6 105.9(4) .
C8 C7 C25 124.6(5) .
C6 C7 C25 129.6(4) .
C7 C8 C9 106.5(4) .
C7 C8 C27 124.4(5) .
C9 C8 C27 128.5(4) .
N2 C9 C10 119.7(4) .
N2 C9 C8 110.3(4) .
C10 C9 C8 129.7(4) .
C9 C10 C11 128.9(4) .
C9 C10 N6 115.4(4) .
C11 C10 N6 115.7(4) .
N3 C11 C10 120.7(4) .
N3 C11 C12 110.7(4) .
C10 C11 C12 128.5(4) .
C13 C12 C11 106.2(4) .
C13 C12 C29 126.1(4) .
C11 C12 C29 127.0(4) .
C12 C13 C14 106.5(4) .
C12 C13 C31 125.4(4) .
C14 C13 C31 127.5(4) .
N3 C14 C15 120.4(4) .
N3 C14 C13 110.2(4) .
C15 C14 C13 129.1(4) .
C16 C15 C14 129.8(4) .
C16 C15 N7 116.0(4) .
C14 C15 N7 114.2(4) .
N4 C16 C15 119.8(4) .
N4 C16 C17 110.8(4) .
C15 C16 C17 129.4(4) .
C18 C17 C16 105.5(4) .
C18 C17 C33 125.1(5) .
C16 C17 C33 129.4(4) .
C17 C18 C19 107.4(4) .
C17 C18 C35 124.8(5) .
C19 C18 C35 127.2(4) .
N4 C19 C20 119.5(4) .
N4 C19 C18 109.7(4) .
C20 C19 C18 130.2(4) .
C1 C20 C19 129.2(4) .
C1 C20 N8 115.4(4) .
C19 C20 N8 115.3(4) .
C2 C21 C22 115.0(4) .
C3 C23 C24 111.6(4) .
C7 C25 C26 112.3(4) .
C8 C27 C28 111.7(4) .
C12 C29 C30 111.8(4) .
C13 C31 C32 112.3(4) .
C17 C33 C34 113.6(4) .
C18 C35 C36 111.6(4) .
N9 C37 C38 122.5(5) .
C39 C38 C37 119.4(5) .
C38 C39 C40 119.0(5) .
C42 C40 C39 118.2(5) .
C42 C40 C41 119.8(5) .
C39 C40 C41 122.0(5) .
N10 C41 C40 121.0(5) .
N9 C42 C40 122.5(5) .

loop_
_geom_bond_atom_site_label_1
_geom_bond_atom_site_label_2
_geom_bond_distance
_geom_bond_site_symmetry_2
Zn1 N1 2.076(4) .
Zn1 N4 2.077(4) .
Zn1 N3 2.079(4) .
Zn1 N2 2.083(4) .
Zn1 N9 2.114(4) .
O1 N5 1.228(5) .
O2 N5 1.226(5) .
O3 N6 1.219(5) .
O4 N6 1.230(6) .
O5 N7 1.234(5) .
O6 N7 1.232(5) .
O7 N8 1.238(5) .
O8 N8 1.227(5) .
N1 C4 1.361(6) .
N1 C1 1.374(6) .
N2 C9 1.362(6) .
N2 C6 1.363(6) .
N3 C11 1.369(6) .
N3 C14 1.369(6) .
N4 C16 1.370(6) .
N4 C19 1.373(6) .
N5 C5 1.467(6) .
N6 C10 1.477(6) .
N7 C15 1.469(6) .
N8 C20 1.471(6) .
N9 C37 1.333(7) .
N9 C42 1.342(6) .
N10 C41 1.274(7) .
N10 N10 1.418(9) 2_666
C1 C20 1.392(7) .
C1 C2 1.466(7) .
C2 C3 1.371(7) .
C2 C21 1.508(7) .
C3 C4 1.460(7) .
C3 C23 1.510(7) .
C4 C5 1.419(7) .
C5 C6 1.400(7) .
C6 C7 1.459(7) .
C7 C8 1.368(7) .
C7 C25 1.512(7) .
C8 C9 1.457(7) .
C8 C27 1.509(7) .
C9 C10 1.398(7) .
C10 C11 1.405(7) .
C11 C12 1.456(7) .
C12 C13 1.368(7) .
C12 C29 1.508(7) .
C13 C14 1.461(7) .
C13 C31 1.509(7) .
C14 C15 1.405(7) .
C15 C16 1.400(7) .
C16 C17 1.459(7) .
C17 C18 1.370(7) .
C17 C33 1.504(7) .
C18 C19 1.453(7) .
C18 C35 1.515(7) .
C19 C20 1.394(7) .
C21 C22 1.522(7) .
C23 C24 1.532(8) .
C25 C26 1.532(8) .
C27 C28 1.547(8) .
C29 C30 1.533(7) .
C31 C32 1.529(7) .
C33 C34 1.524(7) .
C35 C36 1.527(8) .
C37 C38 1.390(8) .
C38 C39 1.360(9) .
C39 C40 1.402(8) .
C40 C42 1.389(7) .
C40 C41 1.447(8) .
